data_2225412
loop_
_publ_author_name
'Callejo, L.'
'De la Pinta, N.'
'Madariaga, G.'
'Fidalgo, M.L.'
'Cort\'es, R.'

_publ_section_title
;Bis(2,3,5,6-tetra-2-pyridylpyrazine-\k^3^<i>N</i>^2^,<i>N</i>^1^,<i>N</i>^6^)iron(II)
 bis(dicyanamidate) 4.5-hydrate
;
_journal_coeditor_code ZL2260
_journal_issue 3
_journal_name_full 'Acta Crystallographica Section E'
_journal_page_first m249
_journal_page_last m250
_journal_paper_doi 10.1107/S1600536810003363
_journal_volume 66
_journal_year 2010
_chemical_formula_iupac '[Fe (C24 H16 N6)2] (C2 N3)2, 4.5H2 O'
_chemical_formula_moiety 'C48 H32 Fe N12 2+, 2(C2 N3 -), 4.5(H2 O)'
_chemical_formula_sum 'C52 H41 Fe N18 O4.5'
_chemical_formula_weight 1045.88
_chemical_name_systematic
;
Bis(2,3,5,6-tetra-2-pyridylpyrazine-
\k^3^<i>N</i>^2^,<i>N</i>^1^,<i>N</i>^6^)iron(II) bis(dicyanamidate)
4.5-hydrate
;
_space_group_IT_number 14
_symmetry_cell_setting monoclinic
_symmetry_space_group_name_Hall '-P 2ybc'
_symmetry_space_group_name_H-M 'P 1 21/c 1'
_atom_sites_solution_hydrogens geom
_atom_sites_solution_primary direct
_atom_sites_solution_secondary difmap
_audit_creation_method 'WinGX routine CIF_UPDATE'
_cell_angle_alpha 90
_cell_angle_beta 97.017(4)
_cell_angle_gamma 90
_cell_formula_units_Z 4
_cell_length_a 13.9216(7)
_cell_length_b 18.9271(9)
_cell_length_c 19.1425(9)
_cell_measurement_reflns_used 8676
_cell_measurement_temperature 293(2)
_cell_measurement_theta_max 31.94
_cell_measurement_theta_min 3.2
_cell_volume 5006.2(4)
_computing_cell_refinement 'CrysAlis RED (Oxford Diffraction, 2007)'
_computing_data_collection 'CrysAlis CCD (Oxford Diffraction, 2007)'
_computing_data_reduction 'CrysAlis RED (Oxford Diffraction, 2007)'
_computing_molecular_graphics 'Mercury (Macrae <i>et al.</i>,  2006)'
_computing_publication_material 'WinGX (Farrugia, 1999)'
_computing_structure_refinement 'SHELXL97 (Sheldrick, 2008)'
_computing_structure_solution 'SHELXS86 (Sheldrick, 2008)'
_diffrn_ambient_temperature 293(2)
_diffrn_detector_area_resol_mean 16.7
_diffrn_measured_fraction_theta_full 0.992
_diffrn_measured_fraction_theta_max 0.921
_diffrn_measurement_device '\k-geometry diffractometer'
_diffrn_measurement_device_type 'Oxford Diffraction Xcalibur 2'
_diffrn_measurement_method
;
656 images at 0.7^o^ stepwise rotation in omega and 90^o^ phi, 30 sec./frame
;
_diffrn_radiation_monochromator graphite
_diffrn_radiation_source 'sealed X-ray tube'
_diffrn_radiation_type MoK\a
_diffrn_radiation_wavelength 0.71073
_diffrn_reflns_av_R_equivalents 0.0514
_diffrn_reflns_limit_h_max 16
_diffrn_reflns_limit_h_min -20
_diffrn_reflns_limit_k_max 26
_diffrn_reflns_limit_k_min -28
_diffrn_reflns_limit_l_max 27
_diffrn_reflns_limit_l_min -27
_diffrn_reflns_number 51234
_diffrn_reflns_theta_full 30.50
_diffrn_reflns_theta_max 31.94
_diffrn_reflns_theta_min 3.2
_exptl_absorpt_coefficient_mu 0.369
_exptl_absorpt_correction_type none
_exptl_crystal_colour black
_exptl_crystal_density_diffrn 1.388
_exptl_crystal_density_meas 1.39(2)
_exptl_crystal_density_method flotation
_exptl_crystal_description prism
_exptl_crystal_F_000 2164
_exptl_crystal_size_max 0.1
_exptl_crystal_size_mid 0.1
_exptl_crystal_size_min 0.01
_refine_diff_density_max 0.856
_refine_diff_density_min -0.344
_refine_ls_extinction_method none
_refine_ls_goodness_of_fit_ref 1.023
_refine_ls_hydrogen_treatment mixed
_refine_ls_matrix_type full
_refine_ls_number_constraints 0
_refine_ls_number_parameters 779
_refine_ls_number_reflns 15912
_refine_ls_number_restraints 135
_refine_ls_restrained_S_all 1.036
_refine_ls_R_factor_all 0.1444
_refine_ls_R_factor_gt 0.0630
_refine_ls_shift/su_max 0.013
_refine_ls_shift/su_mean 0.000
_refine_ls_structure_factor_coef Fsqd
_refine_ls_weighting_details 'calc w=1/[\s^2^(Fo^2^)+(0.0745P)^2^+0.0000P] where P=(Fo^2^+2Fc^2^)/3'
_refine_ls_weighting_scheme calc
_refine_ls_wR_factor_gt 0.1547
_refine_ls_wR_factor_ref 0.1675
_reflns_number_gt 8433
_reflns_number_total 15912
_reflns_threshold_expression I>2sigma(I)
_cod_data_source_file zl2260.cif
_cod_data_source_block I
_cod_original_sg_symbol_H-M 'P 21/c'
_cod_original_formula_sum 'C52 H41 Fe1 N18 O4.5'
_cod_database_code 2225412
_cod_database_fobs_code 2225412

loop_
_symmetry_equiv_pos_as_xyz
'x, y, z'
'-x, y+1/2, -z+1/2'
'-x, -y, -z'
'x, -y-1/2, z-1/2'

loop_
_atom_site_type_symbol
_atom_site_label
_atom_site_fract_x
_atom_site_fract_y
_atom_site_fract_z
_atom_site_U_iso_or_equiv
_atom_site_adp_type
_atom_site_calc_flag
_atom_site_refinement_flags
_atom_site_occupancy
_atom_site_disorder_assembly
_atom_site_disorder_group
Fe Fe1 0.48936(2) 0.100147(16) 0.190355(16) 0.03246(11) Uani d . 1 . .
N N1 0.53441(13) 0.03122(10) 0.26346(10) 0.0381(4) Uani d . 1 . .
N N2 0.62308(12) 0.11349(9) 0.19270(9) 0.0316(4) Uani d . 1 . .
N N3 0.48732(13) 0.17373(9) 0.11775(10) 0.0350(4) Uani d . 1 . .
N N4 0.75663(17) 0.19528(12) 0.02476(13) 0.0587(6) Uani d . 1 . .
N N5 0.81757(13) 0.13007(10) 0.19120(11) 0.0404(5) Uani d . 1 . .
N N6 0.84095(18) 0.06202(14) 0.35782(13) 0.0667(7) Uani d . 1 . .
N N7 0.47364(12) 0.02113(9) 0.12412(9) 0.0322(4) Uani d . 1 . .
N N8 0.35591(12) 0.08611(9) 0.18803(9) 0.0317(4) Uani d . 1 . .
N N9 0.46279(13) 0.17553(10) 0.25531(10) 0.0398(5) Uani d . 1 . .
N N10 0.19813(18) 0.14241(16) 0.35251(14) 0.0758(8) Uani d . 1 . .
N N11 0.16297(13) 0.06318(10) 0.19101(11) 0.0406(5) Uani d . 1 . .
N N12 0.15863(15) -0.01352(12) 0.02869(13) 0.0546(6) Uani d . 1 . .
C C1 0.63266(16) 0.02160(12) 0.27350(12) 0.0378(5) Uani d . 1 . .
C C2 0.67286(19) -0.03481(14) 0.31173(15) 0.0552(7) Uani d . 1 . .
H H2 0.7393 -0.0424 0.3162 0.066 Uiso calc R 1 . .
C C3 0.6137(2) -0.08021(18) 0.34353(18) 0.0745(10) Uani d . 1 . .
H H3 0.6399 -0.1185 0.3698 0.089 Uiso calc R 1 . .
C C4 0.5165(2) -0.06812(19) 0.33594(18) 0.0758(10) Uani d . 1 . .
H H4 0.4759 -0.0975 0.358 0.091 Uiso calc R 1 . .
C C5 0.4789(2) -0.01276(15) 0.29575(14) 0.0541(7) Uani d . 1 . .
H H5 0.4123 -0.0054 0.2906 0.065 Uiso calc R 1 . .
C C6 0.57556(16) 0.20229(11) 0.11055(12) 0.0352(5) Uani d . 1 . .
C C7 0.58291(18) 0.26305(13) 0.07218(13) 0.0442(6) Uani d . 1 . .
H H7 0.643 0.2841 0.0705 0.053 Uiso calc R 1 . .
C C8 0.5013(2) 0.29245(14) 0.03640(15) 0.0550(7) Uani d . 1 . .
H H8 0.5055 0.3331 0.0096 0.066 Uiso calc R 1 . .
C C9 0.4138(2) 0.26139(15) 0.04053(15) 0.0555(7) Uani d . 1 . .
H H9 0.3581 0.2795 0.0151 0.067 Uiso calc R 1 . .
C C10 0.40864(17) 0.20356(13) 0.08221(14) 0.0452(6) Uani d . 1 . .
H H10 0.3483 0.184 0.0862 0.054 Uiso calc R 1 . .
C C11 0.65565(15) 0.16187(11) 0.14924(11) 0.0328(5) Uani d . 1 . .
C C12 0.75492(16) 0.16547(12) 0.14524(13) 0.0386(5) Uani d . 1 . .
C C13 0.68469(16) 0.07427(12) 0.23633(11) 0.0343(5) Uani d . 1 . .
C C14 0.78403(16) 0.08768(12) 0.23868(12) 0.0373(5) Uani d . 1 . .
C C15 0.85864(17) 0.05717(13) 0.29152(15) 0.0462(6) Uani d . 1 . .
C C16 0.94226(18) 0.02824(15) 0.27169(17) 0.0570(7) Uani d . 1 . .
H H16 0.9518 0.0263 0.2245 0.068 Uiso calc R 1 . .
C C17 1.0109(2) 0.00245(19) 0.3226(2) 0.0787(10) Uani d . 1 . .
H H17 1.0676 -0.0177 0.3107 0.094 Uiso calc R 1 . .
C C18 0.9946(3) 0.0070(2) 0.3902(2) 0.0938(12) Uani d . 1 . .
H H18 1.0405 -0.0098 0.4258 0.113 Uiso calc R 1 . .
C C19 0.9091(3) 0.0368(2) 0.4069(2) 0.0945(12) Uani d . 1 . .
H H19 0.8987 0.0392 0.4539 0.113 Uiso calc R 1 . .
C C20 0.79680(17) 0.20729(13) 0.09082(16) 0.0461(6) Uani d . 1 . .
C C21 0.8696(2) 0.25517(16) 0.1084(2) 0.0729(10) Uani d . 1 . .
H H21 0.8979 0.2607 0.1547 0.088 Uiso calc R 1 . .
C C22 0.8994(3) 0.29532(19) 0.0535(3) 0.0974(14) Uani d . 1 . .
H H22 0.9475 0.3293 0.0626 0.117 Uiso calc R 1 . .
C C23 0.8570(3) 0.2838(2) -0.0131(3) 0.0968(14) Uani d . 1 . .
H H23 0.8752 0.3106 -0.05 0.116 Uiso calc R 1 . .
C C24 0.7888(3) 0.23394(19) -0.02569(19) 0.0808(11) Uani d . 1 . .
H H24 0.7627 0.2259 -0.0721 0.097 Uiso calc R 1 . .
C C25 0.38166(15) -0.00599(11) 0.11185(11) 0.0322(5) Uani d . 1 . .
C C26 0.36364(17) -0.06764(12) 0.07343(12) 0.0397(5) Uani d . 1 . .
H H26 0.3016 -0.0866 0.0664 0.048 Uiso calc R 1 . .
C C27 0.43881(18) -0.10062(12) 0.04572(12) 0.0415(6) Uani d . 1 . .
H H27 0.4276 -0.1418 0.0194 0.05 Uiso calc R 1 . .
C C28 0.53014(18) -0.07250(13) 0.05702(12) 0.0412(6) Uani d . 1 . .
H H28 0.5813 -0.0941 0.0383 0.049 Uiso calc R 1 . .
C C29 0.54478(16) -0.01232(12) 0.09616(12) 0.0368(5) Uani d . 1 . .
H H29 0.607 0.0064 0.1038 0.044 Uiso calc R 1 . .
C C30 0.36729(16) 0.18459(13) 0.26188(12) 0.0405(6) Uani d . 1 . .
C C31 0.33384(19) 0.24506(14) 0.29113(16) 0.0572(8) Uani d . 1 . .
H H31 0.2681 0.2511 0.2939 0.069 Uiso calc R 1 . .
C C32 0.3992(2) 0.29638(17) 0.31615(19) 0.0777(10) Uani d . 1 . .
H H32 0.3782 0.338 0.3351 0.093 Uiso calc R 1 . .
C C33 0.4960(2) 0.28530(17) 0.31276(19) 0.0791(11) Uani d . 1 . .
H H33 0.5414 0.3184 0.3313 0.095 Uiso calc R 1 . .
C C34 0.52507(19) 0.22493(15) 0.28178(15) 0.0583(8) Uani d . 1 . .
H H34 0.5907 0.2182 0.2791 0.07 Uiso calc R 1 . .
C C35 0.30654(16) 0.12729(12) 0.22915(12) 0.0365(5) Uani d . 1 . .
C C36 0.20994(16) 0.11077(13) 0.23360(13) 0.0408(6) Uani d . 1 . .
C C37 0.31129(15) 0.03477(11) 0.14734(11) 0.0309(5) Uani d . 1 . .
C C38 0.21093(15) 0.02652(12) 0.14645(12) 0.0363(5) Uani d . 1 . .
C C39 0.14880(16) -0.01974(13) 0.09692(15) 0.0441(6) Uani d . 1 . .
C C40 0.08168(19) -0.06434(15) 0.12202(18) 0.0618(8) Uani d . 1 . .
H H40 0.076 -0.0675 0.1698 0.074 Uiso calc R 1 . .
C C41 0.0233(2) -0.10417(17) 0.0727(3) 0.0876(13) Uani d . 1 . .
H H41 -0.0227 -0.1347 0.0873 0.105 Uiso calc R 1 . .
C C42 0.0332(3) -0.09853(19) 0.0033(3) 0.0939(15) Uani d . 1 . .
H H42 -0.0054 -0.125 -0.03 0.113 Uiso calc R 1 . .
C C43 0.1008(2) -0.05331(18) -0.01650(18) 0.0735(10) Uani d . 1 . .
H H43 0.1073 -0.0498 -0.0642 0.088 Uiso calc R 1 . .
C C44 0.15457(18) 0.14415(14) 0.28708(16) 0.0531(7) Uani d . 1 . .
C C45 0.06517(19) 0.17234(16) 0.26806(19) 0.0681(9) Uani d . 1 . .
H H45 0.036 0.1708 0.2217 0.082 Uiso calc R 1 . .
C C46 0.0191(3) 0.20364(19) 0.3210(3) 0.0977(14) Uani d U 1 . .
H H46 -0.0417 0.2242 0.3107 0.117 Uiso calc R 1 . .
C C47 0.0648(3) 0.2036(2) 0.3879(3) 0.1118(17) Uani d U 1 . .
H H47 0.036 0.2247 0.4239 0.134 Uiso calc R 1 . .
C C48 0.1513(3) 0.1729(2) 0.4015(2) 0.1036(15) Uani d . 1 . .
H H48 0.1809 0.1728 0.4477 0.124 Uiso calc R 1 . .
N N13 0.1612(3) 0.2152(2) 0.0631(2) 0.1122(13) Uani d DU 1 . .
C C49 0.1565(3) 0.2608(3) 0.0965(3) 0.0937(12) Uani d DU 1 . .
N N14 0.1473(5) 0.3237(3) 0.1229(3) 0.186(2) Uani d DU 1 . .
C C50 0.1319(4) 0.3337(3) 0.1872(4) 0.1124(17) Uani d DU 1 . .
N N15 0.1194(4) 0.3529(2) 0.2376(3) 0.160(2) Uani d DU 1 . .
O O1W 0.24526(17) 0.38984(15) 0.48172(14) 0.0834(7) Uani d D 1 . .
H H11W 0.209(2) 0.3545(12) 0.4841(17) 0.125 Uiso d D 1 . .
H H12W 0.215(2) 0.4268(11) 0.493(2) 0.125 Uiso d D 1 . .
O O2W 0.2300(2) 0.43951(17) 0.34384(15) 0.1059(9) Uani d D 1 . .
H H21W 0.1789(18) 0.423(2) 0.3212(18) 0.159 Uiso d D 1 . .
H H22W 0.239(3) 0.415(2) 0.3818(15) 0.159 Uiso d D 1 . .
O O3W 0.3747(7) 0.0893(3) 0.4321(5) 0.319(5) Uani d D 1 . .
H H31W 0.331(9) 0.076(7) 0.399(6) 0.478 Uiso d D 1 . .
H H32W 0.385(13) 0.053(5) 0.459(7) 0.478 Uiso d D 1 . .
O O4W 0.537(2) 0.0446(14) 0.4763(18) 0.69(4) Uani d PDU 0.5 . .
H H41W 0.597(4) 0.041(8) 0.474(9) 1.035 Uiso d PD 0.5 . .
H H42W 0.528(12) 0.041(13) 0.519(4) 1.035 Uiso d PD 0.5 . .
O O5WA 0.730(2) 0.0261(11) 0.5157(8) 0.355(15) Uani d PD 0.386(8) A 1
H H51A 0.76(3) -0.004(17) 0.494(5) 0.533 Uiso d PD 0.386(8) A 1
H H52A 0.742(12) 0.016(3) 0.5594(10) 0.533 Uiso d PD 0.386(8) A 1
N N16A 0.7525(14) 0.0627(10) 0.6648(9) 0.126(6) Uani d PDU 0.386(8) A 1
C C51A 0.7388(13) 0.0951(10) 0.7131(10) 0.086(5) Uani d PDU 0.386(8) A 1
N N17A 0.7190(9) 0.1288(7) 0.7671(6) 0.105(3) Uani d PDU 0.386(8) A 1
C C52A 0.7437(18) 0.1931(8) 0.7891(9) 0.074(4) Uani d PDU 0.386(8) A 1
N N18A 0.7701(12) 0.2453(7) 0.8021(7) 0.082(3) Uani d PDU 0.386(8) A 1
O O5WB 0.6583(5) 0.1099(6) 0.4317(5) 0.220(6) Uani d PD 0.614(8) A 2
H H51B 0.697(7) 0.119(9) 0.402(5) 0.33 Uiso d PD 0.614(8) A 2
H H52B 0.688(9) 0.095(8) 0.471(3) 0.33 Uiso d PD 0.614(8) A 2
N N16B 0.7312(13) 0.0732(9) 0.5845(8) 0.322(11) Uani d PDU 0.614(8) A 2
C C51B 0.7422(10) 0.0856(7) 0.6450(9) 0.163(8) Uani d PDU 0.614(8) A 2
N N17B 0.7542(14) 0.0954(11) 0.7138(11) 0.210(9) Uani d PDU 0.614(8) A 2
C C52B 0.7444(19) 0.1589(11) 0.7443(12) 0.205(9) Uani d PDU 0.614(8) A 2
N N18B 0.7537(16) 0.2094(10) 0.7730(8) 0.159(7) Uani d PDU 0.614(8) A 2

loop_
_atom_site_aniso_label
_atom_site_aniso_U_11
_atom_site_aniso_U_22
_atom_site_aniso_U_33
_atom_site_aniso_U_12
_atom_site_aniso_U_13
_atom_site_aniso_U_23
Fe1 0.02523(16) 0.03431(18) 0.03856(19) -0.00080(13) 0.00675(13) -0.00539(14)
N1 0.0337(10) 0.0442(11) 0.0374(11) -0.0032(9) 0.0076(9) -0.0028(9)
N2 0.0271(9) 0.0333(10) 0.0351(10) 0.0012(7) 0.0067(8) -0.0049(8)
N3 0.0320(10) 0.0313(10) 0.0421(11) 0.0021(8) 0.0062(8) -0.0066(8)
N4 0.0659(15) 0.0559(15) 0.0594(16) 0.0089(12) 0.0279(13) 0.0078(12)
N5 0.0292(10) 0.0401(11) 0.0524(13) -0.0029(9) 0.0074(9) -0.0009(9)
N6 0.0649(16) 0.0805(18) 0.0514(16) 0.0088(14) -0.0064(13) -0.0002(13)
N7 0.0303(9) 0.0324(10) 0.0342(10) 0.0029(8) 0.0048(8) -0.0006(8)
N8 0.0254(9) 0.0338(10) 0.0360(10) 0.0003(7) 0.0042(8) -0.0050(8)
N9 0.0318(10) 0.0427(11) 0.0460(12) -0.0060(9) 0.0098(9) -0.0132(9)
N10 0.0585(16) 0.106(2) 0.0671(18) -0.0184(15) 0.0251(14) -0.0346(16)
N11 0.0270(10) 0.0425(11) 0.0534(13) -0.0033(8) 0.0088(9) -0.0102(10)
N12 0.0415(12) 0.0561(14) 0.0617(15) 0.0102(10) -0.0114(11) -0.0222(11)
C1 0.0333(12) 0.0415(13) 0.0393(13) -0.0016(10) 0.0075(10) -0.0012(10)
C2 0.0409(14) 0.0550(17) 0.0700(19) 0.0028(13) 0.0079(14) 0.0167(14)
C3 0.0590(19) 0.070(2) 0.094(3) 0.0021(16) 0.0065(18) 0.0389(19)
C4 0.059(2) 0.081(2) 0.089(2) -0.0075(17) 0.0181(17) 0.040(2)
C5 0.0408(14) 0.0639(18) 0.0591(17) -0.0052(13) 0.0126(13) 0.0122(14)
C6 0.0360(12) 0.0312(12) 0.0401(13) -0.0006(10) 0.0115(10) -0.0073(10)
C7 0.0462(14) 0.0341(13) 0.0541(16) 0.0003(11) 0.0136(12) -0.0039(11)
C8 0.0639(19) 0.0403(15) 0.0610(18) 0.0089(13) 0.0080(15) 0.0037(12)
C9 0.0487(16) 0.0537(17) 0.0621(18) 0.0127(13) -0.0018(14) 0.0050(14)
C10 0.0336(13) 0.0429(14) 0.0583(16) 0.0063(11) 0.0024(12) -0.0041(12)
C11 0.0312(11) 0.0311(11) 0.0368(12) -0.0018(9) 0.0070(10) -0.0057(9)
C12 0.0339(12) 0.0339(12) 0.0498(14) -0.0026(10) 0.0122(11) -0.0054(10)
C13 0.0311(11) 0.0373(12) 0.0348(12) 0.0001(10) 0.0054(10) -0.0050(10)
C14 0.0304(11) 0.0392(13) 0.0419(13) -0.0001(10) 0.0033(10) -0.0070(10)
C15 0.0334(13) 0.0451(15) 0.0581(17) -0.0039(11) -0.0030(12) 0.0035(12)
C16 0.0349(14) 0.0622(18) 0.073(2) 0.0034(13) 0.0011(13) 0.0119(15)
C17 0.0435(17) 0.077(2) 0.112(3) 0.0083(15) -0.0032(19) 0.016(2)
C18 0.076(3) 0.096(3) 0.099(3) 0.007(2) -0.031(2) 0.021(2)
C19 0.108(3) 0.108(3) 0.061(2) 0.011(3) -0.017(2) 0.008(2)
C20 0.0326(12) 0.0365(13) 0.0729(19) 0.0045(10) 0.0211(13) 0.0083(12)
C21 0.0394(15) 0.0529(18) 0.129(3) -0.0093(13) 0.0207(17) 0.0132(18)
C22 0.059(2) 0.061(2) 0.179(5) -0.0118(17) 0.041(3) 0.029(3)
C23 0.085(3) 0.079(3) 0.140(4) 0.015(2) 0.068(3) 0.045(3)
C24 0.089(2) 0.080(2) 0.084(2) 0.019(2) 0.051(2) 0.0264(19)
C25 0.0303(11) 0.0317(12) 0.0344(12) 0.0027(9) 0.0030(9) 0.0003(9)
C26 0.0369(13) 0.0345(12) 0.0465(14) 0.0022(10) -0.0002(11) -0.0053(11)
C27 0.0494(14) 0.0351(12) 0.0397(13) 0.0086(11) 0.0038(11) -0.0053(10)
C28 0.0450(14) 0.0427(13) 0.0374(13) 0.0147(11) 0.0116(11) 0.0007(11)
C29 0.0328(12) 0.0413(13) 0.0376(13) 0.0066(10) 0.0092(10) 0.0010(10)
C30 0.0311(12) 0.0467(14) 0.0451(14) -0.0039(10) 0.0105(10) -0.0126(11)
C31 0.0414(14) 0.0531(17) 0.080(2) -0.0011(12) 0.0172(14) -0.0296(15)
C32 0.0595(19) 0.067(2) 0.110(3) -0.0119(16) 0.0254(19) -0.0512(19)
C33 0.0541(18) 0.074(2) 0.113(3) -0.0228(16) 0.0237(18) -0.058(2)
C34 0.0362(14) 0.0693(19) 0.0705(19) -0.0126(13) 0.0104(13) -0.0332(16)
C35 0.0306(11) 0.0365(12) 0.0431(13) -0.0004(10) 0.0072(10) -0.0091(10)
C36 0.0282(11) 0.0453(14) 0.0504(15) -0.0007(10) 0.0105(11) -0.0108(11)
C37 0.0289(11) 0.0290(11) 0.0344(12) -0.0001(9) 0.0017(9) -0.0025(9)
C38 0.0312(11) 0.0331(12) 0.0445(14) -0.0015(9) 0.0040(10) -0.0045(10)
C39 0.0254(11) 0.0392(13) 0.0659(18) 0.0029(10) -0.0011(11) -0.0165(12)
C40 0.0383(14) 0.0463(16) 0.100(2) -0.0054(12) 0.0051(15) -0.0142(15)
C41 0.0416(17) 0.0523(19) 0.165(4) -0.0093(14) -0.005(2) -0.026(2)
C42 0.053(2) 0.070(2) 0.146(4) 0.0201(18) -0.036(2) -0.060(3)
C43 0.0559(19) 0.078(2) 0.078(2) 0.0301(18) -0.0244(17) -0.0407(18)
C44 0.0373(14) 0.0535(16) 0.073(2) -0.0141(12) 0.0237(14) -0.0243(14)
C45 0.0397(15) 0.0616(19) 0.108(3) -0.0053(14) 0.0306(16) -0.0263(18)
C46 0.051(2) 0.074(2) 0.179(4) -0.0058(17) 0.058(3) -0.040(3)
C47 0.087(3) 0.125(4) 0.137(4) -0.035(3) 0.071(3) -0.073(3)
C48 0.086(3) 0.146(4) 0.087(3) -0.039(3) 0.047(2) -0.055(3)
N13 0.080(2) 0.111(3) 0.148(4) 0.006(2) 0.028(2) -0.020(3)
C49 0.072(2) 0.088(3) 0.122(4) -0.007(2) 0.017(2) -0.003(3)
N14 0.276(7) 0.111(4) 0.177(5) -0.039(4) 0.051(5) -0.022(4)
C50 0.118(4) 0.081(3) 0.131(4) -0.017(3) -0.014(4) -0.026(3)
N15 0.247(6) 0.085(3) 0.139(4) 0.021(3) -0.008(4) -0.016(3)
O1W 0.0685(15) 0.1015(19) 0.0809(17) 0.0102(13) 0.0121(13) 0.0123(15)
O2W 0.106(2) 0.127(2) 0.0831(19) -0.0274(18) 0.0043(16) 0.0215(16)
O3W 0.342(9) 0.207(6) 0.350(10) 0.050(6) -0.194(7) -0.082(6)
O4W 0.61(5) 0.69(5) 0.67(4) 0.42(5) -0.34(4) -0.59(5)
O5WA 0.68(5) 0.227(19) 0.190(16) 0.04(2) 0.19(2) -0.041(14)
N16A 0.058(7) 0.113(13) 0.205(15) 0.010(8) 0.013(10) -0.033(11)
C51A 0.044(6) 0.060(8) 0.154(14) -0.017(6) 0.007(8) 0.015(9)
N17A 0.080(7) 0.113(7) 0.128(9) -0.014(6) 0.034(6) 0.037(6)
C52A 0.061(8) 0.104(7) 0.061(10) 0.009(6) 0.017(7) 0.039(6)
N18A 0.077(8) 0.109(7) 0.058(7) 0.001(5) -0.001(6) 0.012(5)
O5WB 0.144(6) 0.251(11) 0.272(11) -0.049(6) 0.056(6) -0.174(9)
N16B 0.43(2) 0.195(13) 0.36(2) -0.024(14) 0.104(19) 0.050(17)
C51B 0.071(7) 0.106(8) 0.31(2) 0.004(6) -0.001(11) 0.124(11)
N17B 0.117(11) 0.200(17) 0.310(19) 0.009(13) 0.016(14) 0.156(15)
C52B 0.140(13) 0.28(2) 0.21(2) 0.009(19) 0.055(14) 0.122(14)
N18B 0.063(7) 0.33(2) 0.084(11) 0.020(14) 0.020(8) 0.101(11)

loop_
_atom_type_symbol
_atom_type_description
_atom_type_scat_dispersion_real
_atom_type_scat_dispersion_imag
_atom_type_scat_source
C C 0.0033 0.0016 'International Tables Vol C Tables 4.2.6.8 and 6.1.1.4'
H H 0 0 'International Tables Vol C Tables 4.2.6.8 and 6.1.1.4'
N N 0.0061 0.0033 'International Tables Vol C Tables 4.2.6.8 and 6.1.1.4'
O O 0.0106 0.006 'International Tables Vol C Tables 4.2.6.8 and 6.1.1.4'
Fe Fe 0.3463 0.8444 'International Tables Vol C Tables 4.2.6.8 and 6.1.1.4'

loop_
_geom_angle_atom_site_label_1
_geom_angle_atom_site_label_2
_geom_angle_atom_site_label_3
_geom_angle_site_symmetry_1
_geom_angle_site_symmetry_3
_geom_angle
_geom_angle_publ_flag
N8 Fe1 N2 . . 179.59(8) ?
N8 Fe1 N7 . . 81.02(7) ?
N2 Fe1 N7 . . 98.67(7) ?
N8 Fe1 N9 . . 81.63(7) ?
N2 Fe1 N9 . . 98.68(7) ?
N7 Fe1 N9 . . 162.64(7) ?
N8 Fe1 N1 . . 98.78(8) ?
N2 Fe1 N1 . . 80.92(8) ?
N7 Fe1 N1 . . 87.40(8) ?
N9 Fe1 N1 . . 95.77(8) ?
N8 Fe1 N3 . . 98.93(8) ?
N2 Fe1 N3 . . 81.37(8) ?
N7 Fe1 N3 . . 95.31(7) ?
N9 Fe1 N3 . . 86.86(8) ?
N1 Fe1 N3 . . 162.29(8) ?
C5 N1 C1 . . 118.4(2) ?
C5 N1 Fe1 . . 126.28(17) ?
C1 N1 Fe1 . . 114.56(15) ?
C13 N2 C11 . . 121.29(18) ?
C13 N2 Fe1 . . 119.79(15) ?
C11 N2 Fe1 . . 118.91(14) ?
C10 N3 C6 . . 118.1(2) ?
C10 N3 Fe1 . . 126.68(17) ?
C6 N3 Fe1 . . 114.63(15) ?
C24 N4 C20 . . 116.9(3) ?
C14 N5 C12 . . 119.50(18) ?
C15 N6 C19 . . 116.6(3) ?
C29 N7 C25 . . 118.31(19) ?
C29 N7 Fe1 . . 126.17(15) ?
C25 N7 Fe1 . . 115.15(14) ?
C37 N8 C35 . . 121.34(18) ?
C37 N8 Fe1 . . 120.12(14) ?
C35 N8 Fe1 . . 118.52(14) ?
C34 N9 C30 . . 118.3(2) ?
C34 N9 Fe1 . . 126.04(16) ?
C30 N9 Fe1 . . 114.39(15) ?
C44 N10 C48 . . 116.5(3) ?
C36 N11 C38 . . 119.65(18) ?
C39 N12 C43 . . 117.2(3) ?
N1 C1 C2 . . 120.8(2) ?
N1 C1 C13 . . 112.7(2) ?
C2 C1 C13 . . 126.4(2) ?
C1 C2 C3 . . 119.5(3) ?
C1 C2 H2 . . 120.3 ?
C3 C2 H2 . . 120.3 ?
C4 C3 C2 . . 119.1(3) ?
C4 C3 H3 . . 120.5 ?
C2 C3 H3 . . 120.5 ?
C3 C4 C5 . . 119.7(3) ?
C3 C4 H4 . . 120.1 ?
C5 C4 H4 . . 120.1 ?
N1 C5 C4 . . 122.3(3) ?
N1 C5 H5 . . 118.8 ?
C4 C5 H5 . . 118.8 ?
N3 C6 C7 . . 120.8(2) ?
N3 C6 C11 . . 112.25(19) ?
C7 C6 C11 . . 126.9(2) ?
C8 C7 C6 . . 119.7(2) ?
C8 C7 H7 . . 120.2 ?
C6 C7 H7 . . 120.2 ?
C9 C8 C7 . . 119.2(3) ?
C9 C8 H8 . . 120.4 ?
C7 C8 H8 . . 120.4 ?
C10 C9 C8 . . 119.5(3) ?
C10 C9 H9 . . 120.2 ?
C8 C9 H9 . . 120.2 ?
N3 C10 C9 . . 122.5(2) ?
N3 C10 H10 . . 118.8 ?
C9 C10 H10 . . 118.8 ?
N2 C11 C12 . . 118.4(2) ?
N2 C11 C6 . . 111.74(18) ?
C12 C11 C6 . . 129.8(2) ?
N5 C12 C11 . . 120.6(2) ?
N5 C12 C20 . . 116.60(19) ?
C11 C12 C20 . . 122.8(2) ?
N2 C13 C14 . . 118.2(2) ?
N2 C13 C1 . . 111.17(19) ?
C14 C13 C1 . . 130.7(2) ?
N5 C14 C13 . . 120.8(2) ?
N5 C14 C15 . . 115.2(2) ?
C13 C14 C15 . . 124.1(2) ?
N6 C15 C16 . . 123.5(2) ?
N6 C15 C14 . . 115.6(2) ?
C16 C15 C14 . . 120.9(2) ?
C17 C16 C15 . . 119.0(3) ?
C17 C16 H16 . . 120.5 ?
C15 C16 H16 . . 120.5 ?
C18 C17 C16 . . 118.5(3) ?
C18 C17 H17 . . 120.7 ?
C16 C17 H17 . . 120.7 ?
C17 C18 C19 . . 119.8(3) ?
C17 C18 H18 . . 120.1 ?
C19 C18 H18 . . 120.1 ?
N6 C19 C18 . . 122.5(4) ?
N6 C19 H19 . . 118.7 ?
C18 C19 H19 . . 118.7 ?
N4 C20 C21 . . 123.7(3) ?
N4 C20 C12 . . 114.7(2) ?
C21 C20 C12 . . 121.5(3) ?
C20 C21 C22 . . 116.9(4) ?
C20 C21 H21 . . 121.6 ?
C22 C21 H21 . . 121.6 ?
C23 C22 C21 . . 118.9(4) ?
C23 C22 H22 . . 120.5 ?
C21 C22 H22 . . 120.5 ?
C24 C23 C22 . . 120.0(4) ?
C24 C23 H23 . . 120 ?
C22 C23 H23 . . 120 ?
N4 C24 C23 . . 123.4(4) ?
N4 C24 H24 . . 118.3 ?
C23 C24 H24 . . 118.3 ?
N7 C25 C26 . . 120.7(2) ?
N7 C25 C37 . . 112.54(18) ?
C26 C25 C37 . . 126.7(2) ?
C27 C26 C25 . . 119.2(2) ?
C27 C26 H26 . . 120.4 ?
C25 C26 H26 . . 120.4 ?
C28 C27 C26 . . 119.8(2) ?
C28 C27 H27 . . 120.1 ?
C26 C27 H27 . . 120.1 ?
C29 C28 C27 . . 118.9(2) ?
C29 C28 H28 . . 120.5 ?
C27 C28 H28 . . 120.5 ?
N7 C29 C28 . . 123.0(2) ?
N7 C29 H29 . . 118.5 ?
C28 C29 H29 . . 118.5 ?
N9 C30 C31 . . 121.6(2) ?
N9 C30 C35 . . 112.69(19) ?
C31 C30 C35 . . 125.5(2) ?
C32 C31 C30 . . 119.0(2) ?
C32 C31 H31 . . 120.5 ?
C30 C31 H31 . . 120.5 ?
C33 C32 C31 . . 119.1(3) ?
C33 C32 H32 . . 120.4 ?
C31 C32 H32 . . 120.4 ?
C34 C33 C32 . . 119.4(3) ?
C34 C33 H33 . . 120.3 ?
C32 C33 H33 . . 120.3 ?
N9 C34 C33 . . 122.4(2) ?
N9 C34 H34 . . 118.8 ?
C33 C34 H34 . . 118.8 ?
N8 C35 C36 . . 118.0(2) ?
N8 C35 C30 . . 111.52(19) ?
C36 C35 C30 . . 130.5(2) ?
N11 C36 C35 . . 121.3(2) ?
N11 C36 C44 . . 116.7(2) ?
C35 C36 C44 . . 122.0(2) ?
N8 C37 C38 . . 118.34(19) ?
N8 C37 C25 . . 110.96(18) ?
C38 C37 C25 . . 130.67(19) ?
N11 C38 C37 . . 120.5(2) ?
N11 C38 C39 . . 114.50(19) ?
C37 C38 C39 . . 125.0(2) ?
N12 C39 C40 . . 123.1(2) ?
N12 C39 C38 . . 116.8(2) ?
C40 C39 C38 . . 120.1(3) ?
C39 C40 C41 . . 117.2(3) ?
C39 C40 H40 . . 121.4 ?
C41 C40 H40 . . 121.4 ?
C42 C41 C40 . . 120.0(3) ?
C42 C41 H41 . . 120 ?
C40 C41 H41 . . 120 ?
C41 C42 C43 . . 118.7(3) ?
C41 C42 H42 . . 120.7 ?
C43 C42 H42 . . 120.7 ?
N12 C43 C42 . . 123.8(4) ?
N12 C43 H43 . . 118.1 ?
C42 C43 H43 . . 118.1 ?
N10 C44 C45 . . 124.1(3) ?
N10 C44 C36 . . 115.0(2) ?
C45 C44 C36 . . 120.9(3) ?
C44 C45 C46 . . 117.3(3) ?
C44 C45 H45 . . 121.4 ?
C46 C45 H45 . . 121.4 ?
C47 C46 C45 . . 118.7(4) ?
C47 C46 H46 . . 120.6 ?
C45 C46 H46 . . 120.6 ?
C48 C47 C46 . . 119.5(4) ?
C48 C47 H47 . . 120.3 ?
C46 C47 H47 . . 120.3 ?
C47 C48 N10 . . 123.9(4) ?
C47 C48 H48 . . 118.1 ?
N10 C48 H48 . . 118.1 ?
N13 C49 N14 . . 166.7(6) ?
C50 N14 C49 . . 122.7(5) ?
N15 C50 N14 . . 168.6(6) ?
H11W O1W H12W . . 109(3) ?
H21W O2W H22W . . 105(4) ?
H31W O3W H32W . . 105(13) ?
H41W O4W H42W . . 108(17) ?
H51A O5WA H52A . . 105(13) ?
H51B O5WB H52B . . 113(10) ?
N16A C51A N17A . . 176.5(17) ?
C51A N17A C52A . . 130.4(13) ?
N18A C52A N17A . . 172.7(18) ?
C51B N16B H52A . . 125(2) ?
N16B C51B N17B . . 176.5(17) ?
C51B N17B C52B . . 123.3(19) ?
N18B C52B N17B . . 167(3) ?

loop_
_geom_bond_atom_site_label_1
_geom_bond_atom_site_label_2
_geom_bond_site_symmetry_2
_geom_bond_distance
_geom_bond_publ_flag
Fe1 N8 . 1.8719(17) ?
Fe1 N2 . 1.8737(17) ?
Fe1 N7 . 1.9557(18) ?
Fe1 N9 . 1.9573(18) ?
Fe1 N1 . 1.9594(19) ?
Fe1 N3 . 1.9653(19) ?
N1 C5 . 1.338(3) ?
N1 C1 . 1.370(3) ?
N2 C13 . 1.345(3) ?
N2 C11 . 1.352(3) ?
N3 C10 . 1.341(3) ?
N3 C6 . 1.364(3) ?
N4 C24 . 1.332(4) ?
N4 C20 . 1.338(3) ?
N5 C14 . 1.339(3) ?
N5 C12 . 1.340(3) ?
N6 C15 . 1.325(3) ?
N6 C19 . 1.339(4) ?
N7 C29 . 1.341(3) ?
N7 C25 . 1.373(3) ?
N8 C37 . 1.348(3) ?
N8 C35 . 1.353(3) ?
N9 C34 . 1.332(3) ?
N9 C30 . 1.361(3) ?
N10 C44 . 1.324(4) ?
N10 C48 . 1.336(4) ?
N11 C36 . 1.332(3) ?
N11 C38 . 1.339(3) ?
N12 C39 . 1.335(3) ?
N12 C43 . 1.339(4) ?
C1 C2 . 1.374(3) ?
C1 C13 . 1.466(3) ?
C2 C3 . 1.382(4) ?
C2 H2 . 0.93 ?
C3 C4 . 1.363(4) ?
C3 H3 . 0.93 ?
C4 C5 . 1.366(4) ?
C4 H4 . 0.93 ?
C5 H5 . 0.93 ?
C6 C7 . 1.375(3) ?
C6 C11 . 1.475(3) ?
C7 C8 . 1.371(4) ?
C7 H7 . 0.93 ?
C8 C9 . 1.363(4) ?
C8 H8 . 0.93 ?
C9 C10 . 1.362(4) ?
C9 H9 . 0.93 ?
C10 H10 . 0.93 ?
C11 C12 . 1.395(3) ?
C12 C20 . 1.483(3) ?
C13 C14 . 1.401(3) ?
C14 C15 . 1.476(3) ?
C15 C16 . 1.381(4) ?
C16 C17 . 1.369(4) ?
C16 H16 . 0.93 ?
C17 C18 . 1.344(5) ?
C17 H17 . 0.93 ?
C18 C19 . 1.390(5) ?
C18 H18 . 0.93 ?
C19 H19 . 0.93 ?
C20 C21 . 1.371(4) ?
C21 C22 . 1.400(5) ?
C21 H21 . 0.93 ?
C22 C23 . 1.355(6) ?
C22 H22 . 0.93 ?
C23 C24 . 1.339(6) ?
C23 H23 . 0.93 ?
C24 H24 . 0.93 ?
C25 C26 . 1.386(3) ?
C25 C37 . 1.476(3) ?
C26 C27 . 1.379(3) ?
C26 H26 . 0.93 ?
C27 C28 . 1.371(3) ?
C27 H27 . 0.93 ?
C28 C29 . 1.365(3) ?
C28 H28 . 0.93 ?
C29 H29 . 0.93 ?
C30 C31 . 1.380(3) ?
C30 C35 . 1.468(3) ?
C31 C32 . 1.377(4) ?
C31 H31 . 0.93 ?
C32 C33 . 1.372(4) ?
C32 H32 . 0.93 ?
C33 C34 . 1.371(4) ?
C33 H33 . 0.93 ?
C34 H34 . 0.93 ?
C35 C36 . 1.393(3) ?
C36 C44 . 1.495(3) ?
C37 C38 . 1.404(3) ?
C38 C39 . 1.488(3) ?
C39 C40 . 1.388(4) ?
C40 C41 . 1.390(4) ?
C40 H40 . 0.93 ?
C41 C42 . 1.357(6) ?
C41 H41 . 0.93 ?
C42 C43 . 1.360(5) ?
C42 H42 . 0.93 ?
C43 H43 . 0.93 ?
C44 C45 . 1.362(4) ?
C45 C46 . 1.396(5) ?
C45 H45 . 0.93 ?
C46 C47 . 1.358(6) ?
C46 H46 . 0.93 ?
C47 C48 . 1.334(6) ?
C47 H47 . 0.93 ?
C48 H48 . 0.93 ?
N13 C49 . 1.082(5) ?
C49 N14 . 1.305(6) ?
N14 C50 . 1.288(7) ?
C50 N15 . 1.066(6) ?
O1W H11W . 0.84(2) ?
O1W H12W . 0.86(2) ?
O2W H21W . 0.85(3) ?
O2W H22W . 0.86(3) ?
O3W H31W . 0.86(11) ?
O3W H32W . 0.86(12) ?
O4W H41W . 0.84(7) ?
O4W H42W . 0.85(9) ?
O5WA H51A . 0.9(3) ?
O5WA H52A . 0.85(4) ?
O5WB H51B . 0.85(11) ?
O5WB H52B . 0.86(8) ?
N16A C51A . 1.145(14) ?
C51A N17A . 1.273(14) ?
N17A C52A . 1.321(15) ?
C52A N18A . 1.072(15) ?
N16B C51B . 1.173(16) ?
N16B H52A . 1.19(5) ?
C51B N17B . 1.320(16) ?
N17B C52B . 1.351(16) ?
C52B N18B . 1.101(17) ?

loop_
_geom_hbond_atom_site_label_D
_geom_hbond_atom_site_label_H
_geom_hbond_atom_site_label_A
_geom_hbond_site_symmetry_A
_geom_hbond_distance_DH
_geom_hbond_distance_HA
_geom_hbond_distance_DA
_geom_hbond_angle_DHA
O1W H11W N13 4_566 0.84(2) 2.17(3) 2.862(5) 139(3)
O1W H12W N12 4_566 0.86(2) 1.98(2) 2.830(4) 173(3)
O2W H21W N15 . 0.85(3) 2.16(4) 2.903(6) 146(3)
O2W H22W O1W . 0.86(3) 1.96(3) 2.785(4) 160(4)
O3W H31W N10 . 0.86(11) 2.32(13) 2.909(10) 126(11)
O3W H32W O5WA 3_656 0.86(12) 2.29(15) 2.87(2) 126(15)
O3W H32W O4W . 0.86(12) 2.11(18) 2.46(3) 104(13)
O3W H32W O4W 3_656 0.86(12) 2.41(12) 3.24(3) 162(15)
O4W H41W O5WA . 0.85(7) 1.95(9) 2.72(4) 153(17)
O5WA H52A N16A . 0.85(4) 2.19(4) 2.92(2) 143(7)
O5WB H51B N6 . 0.85(11) 2.52(12) 3.188(8) 136(13)
O5WB H52B N16B . 0.86(8) 2.22(7) 3.057(18) 164(10)
C8 H8 O4W 4_565 0.93 2.45 3.349(16) 162

loop_
_geom_torsion_atom_site_label_1
_geom_torsion_atom_site_label_2
_geom_torsion_atom_site_label_3
_geom_torsion_atom_site_label_4
_geom_torsion_site_symmetry_1
_geom_torsion_site_symmetry_2
_geom_torsion_site_symmetry_3
_geom_torsion_site_symmetry_4
_geom_torsion
_geom_torsion_publ_flag
N8 Fe1 N1 C5 . . . . 3.0(2) ?
N2 Fe1 N1 C5 . . . . -176.7(2) ?
N7 Fe1 N1 C5 . . . . -77.5(2) ?
N9 Fe1 N1 C5 . . . . 85.4(2) ?
N3 Fe1 N1 C5 . . . . -176.8(2) ?
N8 Fe1 N1 C1 . . . . 172.95(15) ?
N2 Fe1 N1 C1 . . . . -6.76(15) ?
N7 Fe1 N1 C1 . . . . 92.46(16) ?
N9 Fe1 N1 C1 . . . . -104.65(16) ?
N3 Fe1 N1 C1 . . . . -6.9(3) ?
N7 Fe1 N2 C13 . . . . -84.51(17) ?
N9 Fe1 N2 C13 . . . . 95.93(17) ?
N1 Fe1 N2 C13 . . . . 1.42(16) ?
N3 Fe1 N2 C13 . . . . -178.62(17) ?
N7 Fe1 N2 C11 . . . . 94.33(16) ?
N9 Fe1 N2 C11 . . . . -85.23(16) ?
N1 Fe1 N2 C11 . . . . -179.73(16) ?
N3 Fe1 N2 C11 . . . . 0.22(15) ?
N8 Fe1 N3 C10 . . . . 2.4(2) ?
N2 Fe1 N3 C10 . . . . -177.9(2) ?
N7 Fe1 N3 C10 . . . . 84.10(19) ?
N9 Fe1 N3 C10 . . . . -78.63(19) ?
N1 Fe1 N3 C10 . . . . -177.8(2) ?
N8 Fe1 N3 C6 . . . . 173.59(14) ?
N2 Fe1 N3 C6 . . . . -6.70(14) ?
N7 Fe1 N3 C6 . . . . -104.70(15) ?
N9 Fe1 N3 C6 . . . . 92.57(15) ?
N1 Fe1 N3 C6 . . . . -6.6(3) ?
N8 Fe1 N7 C29 . . . . -175.68(19) ?
N2 Fe1 N7 C29 . . . . 4.04(19) ?
N9 Fe1 N7 C29 . . . . -177.4(2) ?
N1 Fe1 N7 C29 . . . . -76.36(18) ?
N3 Fe1 N7 C29 . . . . 86.09(18) ?
N8 Fe1 N7 C25 . . . . -2.77(15) ?
N2 Fe1 N7 C25 . . . . 176.95(15) ?
N9 Fe1 N7 C25 . . . . -4.5(4) ?
N1 Fe1 N7 C25 . . . . 96.54(15) ?
N3 Fe1 N7 C25 . . . . -101.00(15) ?
N7 Fe1 N8 C37 . . . . -0.10(16) ?
N9 Fe1 N8 C37 . . . . 179.37(18) ?
N1 Fe1 N8 C37 . . . . -86.03(17) ?
N3 Fe1 N8 C37 . . . . 93.92(17) ?
N7 Fe1 N8 C35 . . . . 178.32(18) ?
N9 Fe1 N8 C35 . . . . -2.21(17) ?
N1 Fe1 N8 C35 . . . . 92.39(17) ?
N3 Fe1 N8 C35 . . . . -87.66(17) ?
N8 Fe1 N9 C34 . . . . -172.0(2) ?
N2 Fe1 N9 C34 . . . . 8.3(2) ?
N7 Fe1 N9 C34 . . . . -170.2(3) ?
N1 Fe1 N9 C34 . . . . 90.0(2) ?
N3 Fe1 N9 C34 . . . . -72.4(2) ?
N8 Fe1 N9 C30 . . . . -5.17(17) ?
N2 Fe1 N9 C30 . . . . 175.11(17) ?
N7 Fe1 N9 C30 . . . . -3.4(4) ?
N1 Fe1 N9 C30 . . . . -103.23(17) ?
N3 Fe1 N9 C30 . . . . 94.34(18) ?
C5 N1 C1 C2 . . . . 4.5(3) ?
Fe1 N1 C1 C2 . . . . -166.2(2) ?
C5 N1 C1 C13 . . . . -178.8(2) ?
Fe1 N1 C1 C13 . . . . 10.4(2) ?
N1 C1 C2 C3 . . . . -3.5(4) ?
C13 C1 C2 C3 . . . . -179.7(3) ?
C1 C2 C3 C4 . . . . 0.3(5) ?
C2 C3 C4 C5 . . . . 1.7(6) ?
C1 N1 C5 C4 . . . . -2.5(4) ?
Fe1 N1 C5 C4 . . . . 167.1(3) ?
C3 C4 C5 N1 . . . . -0.6(5) ?
C10 N3 C6 C7 . . . . 4.8(3) ?
Fe1 N3 C6 C7 . . . . -167.20(17) ?
C10 N3 C6 C11 . . . . -176.75(19) ?
Fe1 N3 C6 C11 . . . . 11.3(2) ?
N3 C6 C7 C8 . . . . -4.9(3) ?
C11 C6 C7 C8 . . . . 176.9(2) ?
C6 C7 C8 C9 . . . . 1.1(4) ?
C7 C8 C9 C10 . . . . 2.6(4) ?
C6 N3 C10 C9 . . . . -1.0(3) ?
Fe1 N3 C10 C9 . . . . 169.9(2) ?
C8 C9 C10 N3 . . . . -2.7(4) ?
C13 N2 C11 C12 . . . . 6.4(3) ?
Fe1 N2 C11 C12 . . . . -172.42(15) ?
C13 N2 C11 C6 . . . . -175.49(18) ?
Fe1 N2 C11 C6 . . . . 5.7(2) ?
N3 C6 C11 N2 . . . . -10.8(3) ?
C7 C6 C11 N2 . . . . 167.5(2) ?
N3 C6 C11 C12 . . . . 167.0(2) ?
C7 C6 C11 C12 . . . . -14.7(4) ?
C14 N5 C12 C11 . . . . 3.9(3) ?
C14 N5 C12 C20 . . . . -175.6(2) ?
N2 C11 C12 N5 . . . . -10.5(3) ?
C6 C11 C12 N5 . . . . 171.8(2) ?
N2 C11 C12 C20 . . . . 169.1(2) ?
C6 C11 C12 C20 . . . . -8.6(4) ?
C11 N2 C13 C14 . . . . 3.7(3) ?
Fe1 N2 C13 C14 . . . . -177.50(15) ?
C11 N2 C13 C1 . . . . -175.07(18) ?
Fe1 N2 C13 C1 . . . . 3.8(2) ?
N1 C1 C13 N2 . . . . -9.1(3) ?
C2 C1 C13 N2 . . . . 167.4(2) ?
N1 C1 C13 C14 . . . . 172.4(2) ?
C2 C1 C13 C14 . . . . -11.2(4) ?
C12 N5 C14 C13 . . . . 6.6(3) ?
C12 N5 C14 C15 . . . . -173.8(2) ?
N2 C13 C14 N5 . . . . -10.5(3) ?
C1 C13 C14 N5 . . . . 168.0(2) ?
N2 C13 C14 C15 . . . . 169.9(2) ?
C1 C13 C14 C15 . . . . -11.6(4) ?
C19 N6 C15 C16 . . . . -0.3(4) ?
C19 N6 C15 C14 . . . . -177.9(3) ?
N5 C14 C15 N6 . . . . 132.0(2) ?
C13 C14 C15 N6 . . . . -48.3(3) ?
N5 C14 C15 C16 . . . . -45.7(3) ?
C13 C14 C15 C16 . . . . 134.0(3) ?
N6 C15 C16 C17 . . . . 0.5(4) ?
C14 C15 C16 C17 . . . . 178.0(3) ?
C15 C16 C17 C18 . . . . -0.7(5) ?
C16 C17 C18 C19 . . . . 0.6(6) ?
C15 N6 C19 C18 . . . . 0.2(5) ?
C17 C18 C19 N6 . . . . -0.4(6) ?
C24 N4 C20 C21 . . . . -1.7(4) ?
C24 N4 C20 C12 . . . . 177.0(2) ?
N5 C12 C20 N4 . . . . 129.0(2) ?
C11 C12 C20 N4 . . . . -50.5(3) ?
N5 C12 C20 C21 . . . . -52.2(3) ?
C11 C12 C20 C21 . . . . 128.3(3) ?
N4 C20 C21 C22 . . . . 2.9(4) ?
C12 C20 C21 C22 . . . . -175.7(3) ?
C20 C21 C22 C23 . . . . -1.4(5) ?
C21 C22 C23 C24 . . . . -1.1(6) ?
C20 N4 C24 C23 . . . . -1.1(5) ?
C22 C23 C24 N4 . . . . 2.5(6) ?
C29 N7 C25 C26 . . . . 2.0(3) ?
Fe1 N7 C25 C26 . . . . -171.45(17) ?
C29 N7 C25 C37 . . . . 178.33(18) ?
Fe1 N7 C25 C37 . . . . 4.8(2) ?
N7 C25 C26 C27 . . . . -1.9(3) ?
C37 C25 C26 C27 . . . . -177.6(2) ?
C25 C26 C27 C28 . . . . 0.6(4) ?
C26 C27 C28 C29 . . . . 0.4(4) ?
C25 N7 C29 C28 . . . . -1.0(3) ?
Fe1 N7 C29 C28 . . . . 171.73(17) ?
C27 C28 C29 N7 . . . . -0.3(4) ?
C34 N9 C30 C31 . . . . 4.0(4) ?
Fe1 N9 C30 C31 . . . . -163.9(2) ?
C34 N9 C30 C35 . . . . 178.7(2) ?
Fe1 N9 C30 C35 . . . . 10.8(3) ?
N9 C30 C31 C32 . . . . -2.0(4) ?
C35 C30 C31 C32 . . . . -176.0(3) ?
C30 C31 C32 C33 . . . . -1.5(5) ?
C31 C32 C33 C34 . . . . 2.9(6) ?
C30 N9 C34 C33 . . . . -2.5(4) ?
Fe1 N9 C34 C33 . . . . 163.8(3) ?
C32 C33 C34 N9 . . . . -0.9(6) ?
C37 N8 C35 C36 . . . . 6.1(3) ?
Fe1 N8 C35 C36 . . . . -172.28(17) ?
C37 N8 C35 C30 . . . . -173.1(2) ?
Fe1 N8 C35 C30 . . . . 8.5(3) ?
N9 C30 C35 N8 . . . . -12.3(3) ?
C31 C30 C35 N8 . . . . 162.2(3) ?
N9 C30 C35 C36 . . . . 168.6(2) ?
C31 C30 C35 C36 . . . . -16.9(4) ?
C38 N11 C36 C35 . . . . 5.0(4) ?
C38 N11 C36 C44 . . . . -173.7(2) ?
N8 C35 C36 N11 . . . . -10.0(4) ?
C30 C35 C36 N11 . . . . 169.1(2) ?
N8 C35 C36 C44 . . . . 168.6(2) ?
C30 C35 C36 C44 . . . . -12.3(4) ?
C35 N8 C37 C38 . . . . 2.4(3) ?
Fe1 N8 C37 C38 . . . . -179.26(16) ?
C35 N8 C37 C25 . . . . -175.71(19) ?
Fe1 N8 C37 C25 . . . . 2.7(2) ?
N7 C25 C37 N8 . . . . -4.7(3) ?
C26 C25 C37 N8 . . . . 171.3(2) ?
N7 C25 C37 C38 . . . . 177.5(2) ?
C26 C25 C37 C38 . . . . -6.5(4) ?
C36 N11 C38 C37 . . . . 3.9(4) ?
C36 N11 C38 C39 . . . . -174.3(2) ?
N8 C37 C38 N11 . . . . -7.6(3) ?
C25 C37 C38 N11 . . . . 170.0(2) ?
N8 C37 C38 C39 . . . . 170.4(2) ?
C25 C37 C38 C39 . . . . -12.0(4) ?
C43 N12 C39 C40 . . . . -0.7(4) ?
C43 N12 C39 C38 . . . . -177.9(2) ?
N11 C38 C39 N12 . . . . 128.8(2) ?
C37 C38 C39 N12 . . . . -49.3(3) ?
N11 C38 C39 C40 . . . . -48.5(3) ?
C37 C38 C39 C40 . . . . 133.4(3) ?
N12 C39 C40 C41 . . . . 0.4(4) ?
C38 C39 C40 C41 . . . . 177.5(2) ?
C39 C40 C41 C42 . . . . 0.0(5) ?
C40 C41 C42 C43 . . . . -0.2(5) ?
C39 N12 C43 C42 . . . . 0.6(4) ?
C41 C42 C43 N12 . . . . -0.1(5) ?
C48 N10 C44 C45 . . . . -2.6(5) ?
C48 N10 C44 C36 . . . . 178.8(3) ?
N11 C36 C44 N10 . . . . 128.7(3) ?
C35 C36 C44 N10 . . . . -50.0(4) ?
N11 C36 C44 C45 . . . . -49.9(4) ?
C35 C36 C44 C45 . . . . 131.4(3) ?
N10 C44 C45 C46 . . . . 2.6(5) ?
C36 C44 C45 C46 . . . . -178.9(3) ?
C44 C45 C46 C47 . . . . -0.8(5) ?
C45 C46 C47 C48 . . . . -0.9(6) ?
C46 C47 C48 N10 . . . . 1.0(7) ?
C44 N10 C48 C47 . . . . 0.7(6) ?
N13 C49 N14 C50 . . . . 164(2) ?
C49 N14 C50 N15 . . . . 180(10) ?
C51B N17B C52B N18B . . . . -114(12) ?
